data_2002806
loop_
_publ_author_name
'Mueller-Buschbaum, Hk'
'Wulff, L'

_publ_section_title
;
Weitere Verbindungen mit isolierten quadratischen Pd O4-Polygonen: Ba
Pd Ln2 O5 (Ln= Eu, Gd, Dy, Ho)
;
_journal_name_full
;
Zeitschrift fuer Naturforschung, Teil B. Anorganische Chemie,
Organische Chemie (42,1987-)
;
_journal_page_first 461
_journal_page_last 464
_journal_volume 51
_journal_year 1996
_chemical_formula_structural 'Ba Ho2 Pd O5'
_chemical_formula_sum 'Ba Ho2 O5 Pd'
_chemical_name_systematic 'Barium diholmium palladium pentaoxide'
_space_group_IT_number 127
_symmetry_cell_setting tetragonal
_symmetry_Int_Tables_number 127
_symmetry_space_group_name_Hall '-P 4 2ab'
_symmetry_space_group_name_H-M 'P 4/m b m'
_cell_angle_alpha 90
_cell_angle_beta 90
_cell_angle_gamma 90
_cell_formula_units_Z 2
_cell_length_a 6.522(4)
_cell_length_b 6.522(4)
_cell_length_c 5.855(5)
_cell_volume 249.1
_refine_ls_R_factor_all 0.0314
_cod_database_code 2002806

loop_
_symmetry_equiv_pos_as_xyz
x,y,z
-x,-y,z
1/2+x,1/2-y,z
1/2-x,1/2+y,z
-y,x,z
y,-x,z
1/2+y,1/2+x,z
1/2-y,1/2-x,z
-x,-y,-z
x,y,-z
1/2-x,1/2+y,-z
1/2+x,1/2-y,-z
y,-x,-z
-y,x,-z
1/2-y,1/2-x,-z
1/2+y,1/2+x,-z

loop_
_atom_site_aniso_label
_atom_site_aniso_U_11
_atom_site_aniso_U_12
_atom_site_aniso_U_13
_atom_site_aniso_U_22
_atom_site_aniso_U_23
_atom_site_aniso_U_33
Ba1 0.00768(11) 0. 0. 0.00768(11) 0. 0.0131(2)
Ho1 0.00650(7) -0.0012(1) 0. 0.00650(7) 0. 0.01008(10)
Pd1 0.00567(14) 0.0008(2) 0. 0.00567(14) 0. 0.0076(2)
O1 0.0110(7) -0.0019(11) -0.0018(9) 0.0110(7) -0.0018(9) 0.0143(14)
O2 0.0059(14) 0. 0. 0.0059(14) 0. 0.017(3)

loop_
_atom_site_label
_atom_site_type_symbol
_atom_site_symmetry_multiplicity
_atom_site_Wyckoff_symbol
_atom_site_fract_x
_atom_site_fract_y
_atom_site_fract_z
_atom_site_occupancy
_atom_site_attached_hydrogens
_atom_site_calc_flag
Ba1 Ba2+ 2 a 0. 0. 0. 1. 0 d
Ho1 Ho3+ 4 h 0.17329(3) 0.67329(3) 0.5 1. 0 d
Pd1 Pd2+ 2 d 0. 0.5 0. 1. 0 d
O1 O2- 8 k 0.3598(4) 0.8598(4) 0.7430(6) 1. 0 d
O2 O2- 2 b 0. 0. 0.5 1. 0 d

loop_
_atom_type_symbol
_atom_type_oxidation_number
Ba2+ 2.000
Ho3+ 3.000
Pd2+ 2.000
O2- -2.000
